data_7024550
loop_
_publ_author_name
'Kumar, Mukesh'
'Papish, Elizabeth T.'
'Zeller, Matthias'
'Hunter, Allen D.'

_publ_section_title
;
 New alkylzinc complexes with bulky tris(triazolyl)borate ligands:
 surprising water stability and reactivity.
;
_journal_issue 1
_journal_name_full 'Dalton transactions (Cambridge, England : 2003)'
_journal_page_first 59
_journal_page_last 61
_journal_paper_doi 10.1039/b918328k
_journal_volume 39
_journal_year 2010
_chemical_formula_sum 'C22 H42 B N9 O Zn'
_chemical_formula_weight 524.83
_chemical_name_systematic
;
?
;
_space_group_IT_number 2
_symmetry_cell_setting triclinic
_symmetry_space_group_name_Hall '-P 1'
_symmetry_space_group_name_H-M 'P -1'
_atom_sites_solution_hydrogens geom
_atom_sites_solution_primary direct
_atom_sites_solution_secondary difmap
_audit_creation_method SHELXL-97
_cell_angle_alpha 76.058(2)
_cell_angle_beta 84.255(2)
_cell_angle_gamma 65.112(2)
_cell_formula_units_Z 2
_cell_length_a 9.6439(13)
_cell_length_b 9.9572(13)
_cell_length_c 16.577(2)
_cell_measurement_reflns_used 5881
_cell_measurement_temperature 296(2)
_cell_measurement_theta_max 30.22
_cell_measurement_theta_min 2.33
_cell_volume 1401.5(3)
_computing_cell_refinement 'Apex2 v2008.2-4 '
_computing_data_collection 'Apex2 v2008.2-4 (Bruker, 2008)'
_computing_data_reduction 'Apex2 v2008.2-4 '
_computing_molecular_graphics 'SHELXTL 6.14'
_computing_publication_material 'SHELXTL 6.14'
_computing_structure_refinement 'SHELXTL 6.14'
_computing_structure_solution 'SHELXTL 6.14 (Bruker, 2000-2003)'
_diffrn_ambient_temperature 296(2)
_diffrn_measured_fraction_theta_full 0.980
_diffrn_measured_fraction_theta_max 0.980
_diffrn_measurement_device_type 'Bruker AXS SMART APEX CCD diffractometer'
_diffrn_measurement_method '\w scans'
_diffrn_radiation_monochromator graphite
_diffrn_radiation_source 'fine-focus sealed tube'
_diffrn_radiation_type MoK\a
_diffrn_radiation_wavelength 0.71073
_diffrn_reflns_av_R_equivalents 0.0293
_diffrn_reflns_av_sigmaI/netI 0.0441
_diffrn_reflns_limit_h_max 12
_diffrn_reflns_limit_h_min -12
_diffrn_reflns_limit_k_max 13
_diffrn_reflns_limit_k_min -13
_diffrn_reflns_limit_l_max 21
_diffrn_reflns_limit_l_min -22
_diffrn_reflns_number 15049
_diffrn_reflns_theta_full 28.28
_diffrn_reflns_theta_max 28.28
_diffrn_reflns_theta_min 1.27
_diffrn_standards_number 0
_exptl_absorpt_coefficient_mu 0.907
_exptl_absorpt_correction_T_max 0.964
_exptl_absorpt_correction_T_min 0.778
_exptl_absorpt_correction_type multi-scan
_exptl_absorpt_process_details 'Apex2 v2008.2-4 (Bruker, 2008)'
_exptl_crystal_colour colourless
_exptl_crystal_density_diffrn 1.244
_exptl_crystal_density_method 'not measured'
_exptl_crystal_description plate
_exptl_crystal_F_000 560
_exptl_crystal_size_max 0.55
_exptl_crystal_size_mid 0.40
_exptl_crystal_size_min 0.04
_refine_diff_density_max 0.701
_refine_diff_density_min -0.485
_refine_diff_density_rms 0.063
_refine_ls_extinction_method none
_refine_ls_goodness_of_fit_ref 1.074
_refine_ls_hydrogen_treatment mixed
_refine_ls_matrix_type full
_refine_ls_number_parameters 326
_refine_ls_number_reflns 6812
_refine_ls_number_restraints 2
_refine_ls_restrained_S_all 1.074
_refine_ls_R_factor_all 0.0500
_refine_ls_R_factor_gt 0.0346
_refine_ls_shift/su_max 0.001
_refine_ls_shift/su_mean 0.000
_refine_ls_structure_factor_coef Fsqd
_refine_ls_weighting_details 'calc w=1/[\s^2^(Fo^2^)+(0.0265P)^2^+0.8193P] where P=(Fo^2^+2Fc^2^)/3'
_refine_ls_weighting_scheme calc
_refine_ls_wR_factor_gt 0.0749
_refine_ls_wR_factor_ref 0.0807
_reflns_number_gt 5598
_reflns_number_total 6812
_reflns_threshold_expression I>2\s(I)
_cod_data_source_file b918328k.txt
_cod_data_source_block 08mz365_0m
_cod_depositor_comments
;
The following automatic conversions were performed:

'_symmetry_cell_setting' value 'Triclinic' changed to 'triclinic'
according to /home/saulius/struct/CIF-dictionaries/cif_core.dic
dictionary named 'cif_core.dic' version 2.4.2 from 2011-04-26.

Automatic conversion script
Id: cif_fix_values 1891 2012-01-12 08:04:46Z andrius 
;
_cod_original_sg_symbol_H-M P-1
_cod_database_code 7024550

loop_
_symmetry_equiv_pos_as_xyz
'x, y, z'
'-x, -y, -z'

loop_
_atom_site_label
_atom_site_type_symbol
_atom_site_fract_x
_atom_site_fract_y
_atom_site_fract_z
_atom_site_U_iso_or_equiv
_atom_site_adp_type
_atom_site_occupancy
_atom_site_symmetry_multiplicity
_atom_site_calc_flag
_atom_site_refinement_flags
B1 B 0.2630(2) 0.2984(2) 0.87349(13) 0.0135(4) Uani 1 1 d .
H1D H 0.3019 0.2365 0.9287 0.016 Uiso 1 1 calc R
C1 C 0.5597(2) -0.0126(2) 0.89115(12) 0.0187(4) Uani 1 1 d .
H1A H 0.6502 -0.0964 0.8799 0.028 Uiso 1 1 calc R
H1B H 0.4882 -0.0499 0.9214 0.028 Uiso 1 1 calc R
H1C H 0.5863 0.0411 0.9236 0.028 Uiso 1 1 calc R
C2 C 0.48933(19) 0.0918(2) 0.81138(11) 0.0139(4) Uani 1 1 d .
C3 C 0.4410(2) 0.1876(2) 0.68354(11) 0.0141(3) Uani 1 1 d .
C4 C 0.4519(2) 0.2064(2) 0.59048(11) 0.0160(4) Uani 1 1 d .
C5 C 0.3016(2) 0.2245(2) 0.55622(12) 0.0220(4) Uani 1 1 d .
H5A H 0.2817 0.1368 0.5813 0.033 Uiso 1 1 calc R
H5B H 0.3095 0.2344 0.4971 0.033 Uiso 1 1 calc R
H5C H 0.2194 0.3135 0.5688 0.033 Uiso 1 1 calc R
C6 C 0.4815(2) 0.3479(2) 0.55151(13) 0.0245(4) Uani 1 1 d .
H6A H 0.3988 0.4358 0.5649 0.037 Uiso 1 1 calc R
H6B H 0.4890 0.3595 0.4923 0.037 Uiso 1 1 calc R
H6C H 0.5754 0.3371 0.5730 0.037 Uiso 1 1 calc R
C7 C 0.5846(2) 0.0673(2) 0.56904(13) 0.0257(4) Uani 1 1 d .
H7A H 0.6782 0.0579 0.5900 0.039 Uiso 1 1 calc R
H7B H 0.5915 0.0787 0.5098 0.039 Uiso 1 1 calc R
H7C H 0.5674 -0.0220 0.5938 0.039 Uiso 1 1 calc R
C8 C 0.0579(2) 0.1641(2) 0.99797(12) 0.0211(4) Uani 1 1 d .
H8A H 0.1484 0.0736 0.9960 0.032 Uiso 1 1 calc R
H8B H -0.0234 0.1371 1.0235 0.032 Uiso 1 1 calc R
H8C H 0.0779 0.2227 1.0299 0.032 Uiso 1 1 calc R
C9 C 0.0125(2) 0.2554(2) 0.91209(12) 0.0153(4) Uani 1 1 d .
C10 C -0.11165(19) 0.3787(2) 0.79960(12) 0.0151(4) Uani 1 1 d .
C11 C -0.2379(2) 0.4513(2) 0.73529(12) 0.0191(4) Uani 1 1 d .
C12 C -0.3722(2) 0.4092(3) 0.76789(14) 0.0288(5) Uani 1 1 d .
H12A H -0.3377 0.3009 0.7801 0.043 Uiso 1 1 calc R
H12B H -0.4512 0.4544 0.7264 0.043 Uiso 1 1 calc R
H12C H -0.4118 0.4460 0.8175 0.043 Uiso 1 1 calc R
C13 C -0.2921(2) 0.6247(2) 0.71775(15) 0.0301(5) Uani 1 1 d .
H13A H -0.3323 0.6596 0.7678 0.045 Uiso 1 1 calc R
H13B H -0.3705 0.6718 0.6759 0.045 Uiso 1 1 calc R
H13C H -0.2075 0.6508 0.6986 0.045 Uiso 1 1 calc R
C14 C -0.1768(2) 0.3951(3) 0.65509(13) 0.0267(5) Uani 1 1 d .
H14A H -0.0889 0.4160 0.6364 0.040 Uiso 1 1 calc R
H14B H -0.2547 0.4463 0.6131 0.040 Uiso 1 1 calc R
H14C H -0.1484 0.2877 0.6656 0.040 Uiso 1 1 calc R
C15 C 0.3304(2) 0.4438(2) 1.00703(12) 0.0212(4) Uani 1 1 d .
H15A H 0.3536 0.5077 1.0335 0.032 Uiso 1 1 calc R
H15B H 0.4194 0.3509 1.0077 0.032 Uiso 1 1 calc R
H15C H 0.2487 0.4217 1.0363 0.032 Uiso 1 1 calc R
C16 C 0.28302(19) 0.5232(2) 0.91947(12) 0.0154(4) Uani 1 1 d .
C17 C 0.20903(19) 0.6924(2) 0.80772(12) 0.0152(4) Uani 1 1 d .
C18 C 0.1565(2) 0.8454(2) 0.74749(12) 0.0196(4) Uani 1 1 d .
C19 C 0.1906(3) 0.9569(2) 0.78300(14) 0.0299(5) Uani 1 1 d .
H19A H 0.1381 0.9684 0.8349 0.045 Uiso 1 1 calc R
H19B H 0.1565 1.0536 0.7445 0.045 Uiso 1 1 calc R
H19C H 0.2987 0.9186 0.7918 0.045 Uiso 1 1 calc R
C20 C -0.0171(2) 0.9051(2) 0.73514(15) 0.0303(5) Uani 1 1 d .
H20A H -0.0387 0.8340 0.7143 0.045 Uiso 1 1 calc R
H20B H -0.0528 1.0012 0.6961 0.045 Uiso 1 1 calc R
H20C H -0.0681 0.9176 0.7874 0.045 Uiso 1 1 calc R
C21 C 0.2391(3) 0.8290(2) 0.66425(13) 0.0269(5) Uani 1 1 d .
H21A H 0.3466 0.7974 0.6720 0.040 Uiso 1 1 calc R
H21B H 0.1994 0.9248 0.6251 0.040 Uiso 1 1 calc R
H21C H 0.2232 0.7546 0.6435 0.040 Uiso 1 1 calc R
C22 C 0.0625(2) 0.6226(2) 0.58738(12) 0.0222(4) Uani 1 1 d .
H22A H 0.1440 0.6403 0.5551 0.033 Uiso 1 1 calc R
H22B H -0.0175 0.7178 0.5938 0.033 Uiso 1 1 calc R
H22C H 0.0228 0.5721 0.5595 0.033 Uiso 1 1 calc R
N1 N 0.53926(17) 0.06517(17) 0.73655(10) 0.0157(3) Uani 1 1 d .
N2 N 0.36661(16) 0.22401(17) 0.80564(9) 0.0124(3) Uani 1 1 d .
N3 N 0.33402(16) 0.28735(17) 0.72229(9) 0.0138(3) Uani 1 1 d .
N4 N -0.12080(17) 0.29332(18) 0.87544(10) 0.0168(3) Uani 1 1 d .
N5 N 0.09945(16) 0.31338(17) 0.86112(9) 0.0135(3) Uani 1 1 d .
N6 N 0.02018(16) 0.39406(17) 0.78789(10) 0.0149(3) Uani 1 1 d .
N7 N 0.25703(17) 0.66839(18) 0.88616(10) 0.0175(3) Uani 1 1 d .
N8 N 0.25467(16) 0.46005(17) 0.86417(9) 0.0134(3) Uani 1 1 d .
N9 N 0.20620(16) 0.56893(17) 0.79130(10) 0.0148(3) Uani 1 1 d .
O1 O 0.68032(16) 0.18847(17) 0.99423(10) 0.0236(3) Uani 1 1 d D
H1 H 0.728(3) 0.222(3) 0.9515(12) 0.035 Uiso 1 1 d D
H2 H 0.697(3) 0.220(3) 1.0350(13) 0.035 Uiso 1 1 d D
Zn1 Zn 0.14081(2) 0.49413(2) 0.697871(14) 0.01477(6) Uani 1 1 d .

loop_
_atom_site_aniso_label
_atom_site_aniso_U_11
_atom_site_aniso_U_22
_atom_site_aniso_U_33
_atom_site_aniso_U_23
_atom_site_aniso_U_13
_atom_site_aniso_U_12
B1 0.0110(8) 0.0132(10) 0.0162(10) -0.0025(8) -0.0012(7) -0.0051(7)
C1 0.0169(8) 0.0160(9) 0.0186(10) -0.0024(7) -0.0019(7) -0.0028(7)
C2 0.0128(8) 0.0128(9) 0.0180(9) -0.0033(7) 0.0009(7) -0.0073(7)
C3 0.0148(8) 0.0143(9) 0.0159(9) -0.0029(7) 0.0006(7) -0.0088(7)
C4 0.0187(8) 0.0168(9) 0.0148(9) -0.0039(7) 0.0003(7) -0.0093(7)
C5 0.0251(10) 0.0256(11) 0.0191(10) -0.0067(8) -0.0015(8) -0.0127(9)
C6 0.0338(11) 0.0257(11) 0.0206(10) -0.0026(8) 0.0020(8) -0.0201(9)
C7 0.0276(10) 0.0265(11) 0.0190(10) -0.0093(9) 0.0023(8) -0.0054(9)
C8 0.0152(8) 0.0244(10) 0.0223(10) -0.0002(8) 0.0006(7) -0.0096(8)
C9 0.0139(8) 0.0134(9) 0.0189(9) -0.0050(7) 0.0020(7) -0.0056(7)
C10 0.0129(8) 0.0137(9) 0.0194(9) -0.0065(7) 0.0008(7) -0.0047(7)
C11 0.0129(8) 0.0209(10) 0.0239(10) -0.0031(8) -0.0037(7) -0.0074(7)
C12 0.0167(9) 0.0402(13) 0.0322(12) -0.0027(10) -0.0039(8) -0.0164(9)
C13 0.0203(9) 0.0219(11) 0.0426(14) -0.0022(10) -0.0113(9) -0.0037(9)
C14 0.0246(10) 0.0347(12) 0.0229(11) -0.0054(9) -0.0052(8) -0.0136(9)
C15 0.0261(10) 0.0194(10) 0.0202(10) -0.0061(8) -0.0033(8) -0.0096(8)
C16 0.0131(8) 0.0157(9) 0.0183(9) -0.0062(7) 0.0010(7) -0.0057(7)
C17 0.0129(8) 0.0134(9) 0.0204(9) -0.0050(7) 0.0031(7) -0.0066(7)
C18 0.0204(9) 0.0149(9) 0.0239(10) -0.0028(8) 0.0001(8) -0.0083(8)
C19 0.0414(12) 0.0172(10) 0.0330(12) -0.0043(9) -0.0015(10) -0.0142(10)
C20 0.0215(10) 0.0187(10) 0.0436(14) 0.0016(9) -0.0036(9) -0.0051(8)
C21 0.0332(11) 0.0212(11) 0.0265(11) -0.0015(9) 0.0028(9) -0.0140(9)
C22 0.0231(9) 0.0208(10) 0.0207(10) -0.0010(8) -0.0048(8) -0.0079(8)
N1 0.0160(7) 0.0144(8) 0.0172(8) -0.0040(6) 0.0011(6) -0.0068(6)
N2 0.0126(7) 0.0122(7) 0.0131(7) -0.0026(6) -0.0008(6) -0.0056(6)
N3 0.0137(7) 0.0144(7) 0.0140(7) -0.0028(6) 0.0003(6) -0.0066(6)
N4 0.0133(7) 0.0171(8) 0.0212(8) -0.0046(6) 0.0006(6) -0.0073(6)
N5 0.0126(7) 0.0130(7) 0.0152(8) -0.0018(6) -0.0012(6) -0.0062(6)
N6 0.0128(7) 0.0154(8) 0.0162(8) -0.0008(6) -0.0032(6) -0.0062(6)
N7 0.0177(7) 0.0146(8) 0.0220(8) -0.0050(6) 0.0003(6) -0.0078(6)
N8 0.0129(7) 0.0128(7) 0.0146(8) -0.0022(6) -0.0008(6) -0.0057(6)
N9 0.0138(7) 0.0141(7) 0.0177(8) -0.0029(6) -0.0002(6) -0.0070(6)
O1 0.0228(7) 0.0259(8) 0.0291(8) -0.0106(7) 0.0046(6) -0.0155(6)
Zn1 0.01414(10) 0.01349(11) 0.01623(11) -0.00144(8) -0.00224(8) -0.00573(8)

loop_
_atom_type_symbol
_atom_type_description
_atom_type_scat_dispersion_real
_atom_type_scat_dispersion_imag
_atom_type_scat_source
C C 0.0033 0.0016 'International Tables Vol C Tables 4.2.6.8 and 6.1.1.4'
H H 0.0000 0.0000 'International Tables Vol C Tables 4.2.6.8 and 6.1.1.4'
B B 0.0013 0.0007 'International Tables Vol C Tables 4.2.6.8 and 6.1.1.4'
N N 0.0061 0.0033 'International Tables Vol C Tables 4.2.6.8 and 6.1.1.4'
O O 0.0106 0.0060 'International Tables Vol C Tables 4.2.6.8 and 6.1.1.4'
Zn Zn 0.2839 1.4301 'International Tables Vol C Tables 4.2.6.8 and 6.1.1.4'

loop_
_geom_angle_atom_site_label_1
_geom_angle_atom_site_label_2
_geom_angle_atom_site_label_3
_geom_angle
N2 B1 N8 109.97(15)
N2 B1 N5 108.26(15)
N8 B1 N5 107.81(14)
N2 B1 H1D 110.2
N8 B1 H1D 110.2
N5 B1 H1D 110.2
C2 C1 H1A 109.5
C2 C1 H1B 109.5
H1A C1 H1B 109.5
C2 C1 H1C 109.5
H1A C1 H1C 109.5
H1B C1 H1C 109.5
N1 C2 N2 111.28(16)
N1 C2 C1 124.38(16)
N2 C2 C1 124.34(16)
N3 C3 N1 113.05(16)
N3 C3 C4 124.03(16)
N1 C3 C4 122.91(16)
C3 C4 C7 109.24(15)
C3 C4 C6 109.54(15)
C7 C4 C6 108.96(16)
C3 C4 C5 109.66(15)
C7 C4 C5 110.14(16)
C6 C4 C5 109.28(16)
C4 C5 H5A 109.5
C4 C5 H5B 109.5
H5A C5 H5B 109.5
C4 C5 H5C 109.5
H5A C5 H5C 109.5
H5B C5 H5C 109.5
C4 C6 H6A 109.5
C4 C6 H6B 109.5
H6A C6 H6B 109.5
C4 C6 H6C 109.5
H6A C6 H6C 109.5
H6B C6 H6C 109.5
C4 C7 H7A 109.5
C4 C7 H7B 109.5
H7A C7 H7B 109.5
C4 C7 H7C 109.5
H7A C7 H7C 109.5
H7B C7 H7C 109.5
C9 C8 H8A 109.5
C9 C8 H8B 109.5
H8A C8 H8B 109.5
C9 C8 H8C 109.5
H8A C8 H8C 109.5
H8B C8 H8C 109.5
N5 C9 N4 110.57(16)
N5 C9 C8 123.99(16)
N4 C9 C8 125.43(16)
N6 C10 N4 112.76(16)
N6 C10 C11 123.27(17)
N4 C10 C11 123.97(16)
C10 C11 C14 109.44(15)
C10 C11 C12 109.96(16)
C14 C11 C12 109.37(17)
C10 C11 C13 108.78(16)
C14 C11 C13 109.78(18)
C12 C11 C13 109.50(17)
C11 C12 H12A 109.5
C11 C12 H12B 109.5
H12A C12 H12B 109.5
C11 C12 H12C 109.5
H12A C12 H12C 109.5
H12B C12 H12C 109.5
C11 C13 H13A 109.5
C11 C13 H13B 109.5
H13A C13 H13B 109.5
C11 C13 H13C 109.5
H13A C13 H13C 109.5
H13B C13 H13C 109.5
C11 C14 H14A 109.5
C11 C14 H14B 109.5
H14A C14 H14B 109.5
C11 C14 H14C 109.5
H14A C14 H14C 109.5
H14B C14 H14C 109.5
C16 C15 H15A 109.5
C16 C15 H15B 109.5
H15A C15 H15B 109.5
C16 C15 H15C 109.5
H15A C15 H15C 109.5
H15B C15 H15C 109.5
N8 C16 N7 110.68(16)
N8 C16 C15 124.12(17)
N7 C16 C15 125.16(17)
N9 C17 N7 112.61(16)
N9 C17 C18 124.05(17)
N7 C17 C18 123.26(16)
C17 C18 C21 110.05(16)
C17 C18 C19 110.11(16)
C21 C18 C19 109.22(17)
C17 C18 C20 107.92(16)
C21 C18 C20 110.06(18)
C19 C18 C20 109.46(17)
C18 C19 H19A 109.5
C18 C19 H19B 109.5
H19A C19 H19B 109.5
C18 C19 H19C 109.5
H19A C19 H19C 109.5
H19B C19 H19C 109.5
C18 C20 H20A 109.5
C18 C20 H20B 109.5
H20A C20 H20B 109.5
C18 C20 H20C 109.5
H20A C20 H20C 109.5
H20B C20 H20C 109.5
C18 C21 H21A 109.5
C18 C21 H21B 109.5
H21A C21 H21B 109.5
C18 C21 H21C 109.5
H21A C21 H21C 109.5
H21B C21 H21C 109.5
Zn1 C22 H22A 109.5
Zn1 C22 H22B 109.5
H22A C22 H22B 109.5
Zn1 C22 H22C 109.5
H22A C22 H22C 109.5
H22B C22 H22C 109.5
C2 N1 C3 103.82(15)
C2 N2 N3 107.61(14)
C2 N2 B1 130.74(15)
N3 N2 B1 121.49(14)
C3 N3 N2 104.24(14)
C3 N3 Zn1 141.24(13)
N2 N3 Zn1 114.49(11)
C9 N4 C10 104.10(15)
C9 N5 N6 108.25(14)
C9 N5 B1 130.24(15)
N6 N5 B1 121.49(14)
C10 N6 N5 104.32(14)
C10 N6 Zn1 141.68(13)
N5 N6 Zn1 114.00(10)
C16 N7 C17 104.21(15)
C16 N8 N9 108.05(14)
C16 N8 B1 130.17(16)
N9 N8 B1 121.73(14)
C17 N9 N8 104.44(14)
C17 N9 Zn1 141.68(13)
N8 N9 Zn1 113.70(11)
H1 O1 H2 105(2)
C22 Zn1 N3 126.54(7)
C22 Zn1 N6 125.69(7)
N3 Zn1 N6 88.60(6)
C22 Zn1 N9 124.02(7)
N3 Zn1 N9 90.97(6)
N6 Zn1 N9 89.79(6)

loop_
_geom_bond_atom_site_label_1
_geom_bond_atom_site_label_2
_geom_bond_distance
B1 N2 1.538(2)
B1 N8 1.547(2)
B1 N5 1.551(2)
B1 H1D 0.9800
C1 C2 1.488(3)
C1 H1A 0.9600
C1 H1B 0.9600
C1 H1C 0.9600
C2 N1 1.331(2)
C2 N2 1.339(2)
C3 N3 1.333(2)
C3 N1 1.354(2)
C3 C4 1.507(3)
C4 C7 1.529(3)
C4 C6 1.532(3)
C4 C5 1.534(3)
C5 H5A 0.9600
C5 H5B 0.9600
C5 H5C 0.9600
C6 H6A 0.9600
C6 H6B 0.9600
C6 H6C 0.9600
C7 H7A 0.9600
C7 H7B 0.9600
C7 H7C 0.9600
C8 C9 1.487(3)
C8 H8A 0.9600
C8 H8B 0.9600
C8 H8C 0.9600
C9 N5 1.335(2)
C9 N4 1.342(2)
C10 N6 1.333(2)
C10 N4 1.355(2)
C10 C11 1.513(3)
C11 C14 1.534(3)
C11 C12 1.534(3)
C11 C13 1.538(3)
C12 H12A 0.9600
C12 H12B 0.9600
C12 H12C 0.9600
C13 H13A 0.9600
C13 H13B 0.9600
C13 H13C 0.9600
C14 H14A 0.9600
C14 H14B 0.9600
C14 H14C 0.9600
C15 C16 1.489(3)
C15 H15A 0.9600
C15 H15B 0.9600
C15 H15C 0.9600
C16 N8 1.336(2)
C16 N7 1.340(2)
C17 N9 1.333(2)
C17 N7 1.356(2)
C17 C18 1.514(3)
C18 C21 1.531(3)
C18 C19 1.533(3)
C18 C20 1.540(3)
C19 H19A 0.9600
C19 H19B 0.9600
C19 H19C 0.9600
C20 H20A 0.9600
C20 H20B 0.9600
C20 H20C 0.9600
C21 H21A 0.9600
C21 H21B 0.9600
C21 H21C 0.9600
C22 Zn1 1.9739(19)
C22 H22A 0.9600
C22 H22B 0.9600
C22 H22C 0.9600
N2 N3 1.381(2)
N3 Zn1 2.0965(15)
N5 N6 1.379(2)
N6 Zn1 2.1176(15)
N8 N9 1.381(2)
N9 Zn1 2.1209(16)
O1 H1 0.877(16)
O1 H2 0.864(16)

loop_
_geom_hbond_atom_site_label_D
_geom_hbond_atom_site_label_H
_geom_hbond_atom_site_label_A
_geom_hbond_distance_DH
_geom_hbond_distance_HA
_geom_hbond_distance_DA
_geom_hbond_angle_DHA
_geom_hbond_site_symmetry_A
O1 H1 N4 0.877(16) 2.075(17) 2.930(2) 165(2) 1_655
O1 H2 N7 0.864(16) 2.091(17) 2.942(2) 168(2) 2_667

loop_
_geom_torsion_atom_site_label_1
_geom_torsion_atom_site_label_2
_geom_torsion_atom_site_label_3
_geom_torsion_atom_site_label_4
_geom_torsion
N3 C3 C4 C7 -177.85(17)
N1 C3 C4 C7 1.3(2)
N3 C3 C4 C6 62.9(2)
N1 C3 C4 C6 -117.97(19)
N3 C3 C4 C5 -57.1(2)
N1 C3 C4 C5 122.10(18)
N6 C10 C11 C14 59.0(2)
N4 C10 C11 C14 -122.0(2)
N6 C10 C11 C12 179.18(18)
N4 C10 C11 C12 -1.9(3)
N6 C10 C11 C13 -60.9(2)
N4 C10 C11 C13 118.0(2)
N9 C17 C18 C21 -53.8(2)
N7 C17 C18 C21 129.61(18)
N9 C17 C18 C19 -174.29(17)
N7 C17 C18 C19 9.1(2)
N9 C17 C18 C20 66.3(2)
N7 C17 C18 C20 -110.3(2)
N2 C2 N1 C3 -0.15(19)
C1 C2 N1 C3 179.23(17)
N3 C3 N1 C2 0.1(2)
C4 C3 N1 C2 -179.19(16)
N1 C2 N2 N3 0.20(19)
C1 C2 N2 N3 -179.19(16)
N1 C2 N2 B1 175.46(16)
C1 C2 N2 B1 -3.9(3)
N8 B1 N2 C2 125.36(19)
N5 B1 N2 C2 -117.09(19)
N8 B1 N2 N3 -59.9(2)
N5 B1 N2 N3 57.6(2)
N1 C3 N3 N2 0.06(19)
C4 C3 N3 N2 179.29(15)
N1 C3 N3 Zn1 -177.83(14)
C4 C3 N3 Zn1 1.4(3)
C2 N2 N3 C3 -0.15(18)
B1 N2 N3 C3 -175.94(15)
C2 N2 N3 Zn1 178.40(11)
B1 N2 N3 Zn1 2.61(19)
N5 C9 N4 C10 -0.5(2)
C8 C9 N4 C10 178.43(18)
N6 C10 N4 C9 0.4(2)
C11 C10 N4 C9 -178.66(17)
N4 C9 N5 N6 0.5(2)
C8 C9 N5 N6 -178.48(17)
N4 C9 N5 B1 -178.21(17)
C8 C9 N5 B1 2.8(3)
N2 B1 N5 C9 119.9(2)
N8 B1 N5 C9 -121.18(19)
N2 B1 N5 N6 -58.7(2)
N8 B1 N5 N6 60.3(2)
N4 C10 N6 N5 -0.1(2)
C11 C10 N6 N5 178.95(16)
N4 C10 N6 Zn1 178.87(15)
C11 C10 N6 Zn1 -2.1(3)
C9 N5 N6 C10 -0.24(19)
B1 N5 N6 C10 178.59(15)
C9 N5 N6 Zn1 -179.54(11)
B1 N5 N6 Zn1 -0.7(2)
N8 C16 N7 C17 0.84(19)
C15 C16 N7 C17 -176.67(17)
N9 C17 N7 C16 -0.74(19)
C18 C17 N7 C16 176.17(16)
N7 C16 N8 N9 -0.66(19)
C15 C16 N8 N9 176.88(16)
N7 C16 N8 B1 -178.04(16)
C15 C16 N8 B1 -0.5(3)
N2 B1 N8 C16 -125.94(18)
N5 B1 N8 C16 116.24(19)
N2 B1 N8 N9 57.0(2)
N5 B1 N8 N9 -60.8(2)
N7 C17 N9 N8 0.36(19)
C18 C17 N9 N8 -176.52(16)
N7 C17 N9 Zn1 174.82(14)
C18 C17 N9 Zn1 -2.1(3)
C16 N8 N9 C17 0.18(18)
B1 N8 N9 C17 177.82(15)
C16 N8 N9 Zn1 -176.08(11)
B1 N8 N9 Zn1 1.57(18)
C3 N3 Zn1 C22 -4.7(2)
N2 N3 Zn1 C22 177.50(11)
C3 N3 Zn1 N6 130.3(2)
N2 N3 Zn1 N6 -47.42(12)
C3 N3 Zn1 N9 -139.9(2)
N2 N3 Zn1 N9 42.35(12)
C10 N6 Zn1 C22 3.1(2)
N5 N6 Zn1 C22 -178.04(12)
C10 N6 Zn1 N3 -132.6(2)
N5 N6 Zn1 N3 46.27(12)
C10 N6 Zn1 N9 136.4(2)
N5 N6 Zn1 N9 -44.71(12)
C17 N9 Zn1 C22 4.6(2)
N8 N9 Zn1 C22 178.78(11)
C17 N9 Zn1 N3 141.5(2)
N8 N9 Zn1 N3 -44.36(11)
C17 N9 Zn1 N6 -129.9(2)
N8 N9 Zn1 N6 44.24(11)
